data_7029752
loop_
_publ_author_name
'Ko\<renkov\'a, Monika'
'Mairychov\'a, Barbora'
'R\%u\<zi\<cka, Ale\<s'
'Jambor, Roman'
'Dost\'al, Libor'

_publ_section_title
;
 Synthesis of heteroboroxines with MB2O3 core (M = Sb, Bi, Sn)-an
 influence of the substitution of parent boronic acids.
;
_journal_issue 19
_journal_name_full 'Dalton transactions (Cambridge, England : 2003)'
_journal_page_first 7096
_journal_page_last 7108
_journal_paper_doi 10.1039/c3dt53012d
_journal_volume 43
_journal_year 2014
_chemical_formula_moiety 'C24 H27 B2 Br2 N2 O3 Sb'
_chemical_formula_sum 'C24 H27 B2 Br2 N2 O3 Sb'
_chemical_formula_weight 694.67
_chemical_name_systematic
; 
 ? 
;
_space_group_IT_number 62
_symmetry_cell_setting orthorhombic
_symmetry_space_group_name_Hall '-P 2ac 2n'
_symmetry_space_group_name_H-M 'P n m a'
_atom_sites_solution_hydrogens geom
_atom_sites_solution_primary direct
_atom_sites_solution_secondary difmap
_audit_creation_method SHELXL-97
_cell_angle_alpha 90
_cell_angle_beta 90
_cell_angle_gamma 90
_cell_formula_units_Z 4
_cell_length_a 12.6750(10)
_cell_length_b 23.6280(10)
_cell_length_c 9.1971(12)
_cell_measurement_reflns_used 20442
_cell_measurement_temperature 150(1)
_cell_measurement_theta_max 27.5
_cell_measurement_theta_min 1
_cell_volume 2754.4(4)
_computing_cell_refinement 'COLLECT and DENZO'
_computing_data_collection 'COLLECT (Hooft, 1998) and DENZO (Otwinowski & Minor, 1997)'
_computing_data_reduction 'COLLECT and DENZO'
_computing_molecular_graphics 'PLATON (Spek, 2003)'
_computing_publication_material 'SHELXL-97 (Sheldrick, 2008)'
_computing_structure_refinement 'SHELXL-97 (Sheldrick, 1997)'
_computing_structure_solution 'SIR92 (Altomare et al., 1994)'
_diffrn_ambient_temperature 150(1)
_diffrn_detector_area_resol_mean 9.091
_diffrn_measured_fraction_theta_full 0.992
_diffrn_measured_fraction_theta_max 0.992
_diffrn_measurement_device_type 'Bruker Nonius KappaCCD area detector'
_diffrn_measurement_method '\f and \w scans to fill the Ewald sphere'
_diffrn_radiation_monochromator graphite
_diffrn_radiation_source 'fine-focus sealed tube'
_diffrn_radiation_type MoK\a
_diffrn_radiation_wavelength 0.71073
_diffrn_reflns_av_R_equivalents 0.0599
_diffrn_reflns_av_sigmaI/netI 0.0326
_diffrn_reflns_limit_h_max 16
_diffrn_reflns_limit_h_min -14
_diffrn_reflns_limit_k_max 30
_diffrn_reflns_limit_k_min -26
_diffrn_reflns_limit_l_max 10
_diffrn_reflns_limit_l_min -11
_diffrn_reflns_number 20386
_diffrn_reflns_theta_full 27.50
_diffrn_reflns_theta_max 27.50
_diffrn_reflns_theta_min 2.38
_diffrn_standards_number 0
_exptl_absorpt_coefficient_mu 3.930
_exptl_absorpt_correction_T_max 0.556
_exptl_absorpt_correction_T_min 0.432
_exptl_absorpt_correction_type integration
_exptl_absorpt_process_details
;
Gaussian integration (Coppens, 1970)
;
_exptl_crystal_colour colourless
_exptl_crystal_density_diffrn 1.675
_exptl_crystal_density_method 'not measured'
_exptl_crystal_description block
_exptl_crystal_F_000 1360
_exptl_crystal_size_max 0.28
_exptl_crystal_size_mid 0.26
_exptl_crystal_size_min 0.26
_refine_diff_density_max 0.915
_refine_diff_density_min -1.019
_refine_diff_density_rms 0.104
_refine_ls_extinction_method none
_refine_ls_goodness_of_fit_ref 1.155
_refine_ls_hydrogen_treatment constr
_refine_ls_matrix_type full
_refine_ls_number_parameters 160
_refine_ls_number_reflns 3208
_refine_ls_number_restraints 0
_refine_ls_restrained_S_all 1.155
_refine_ls_R_factor_all 0.0701
_refine_ls_R_factor_gt 0.0451
_refine_ls_shift/su_max 0.000
_refine_ls_shift/su_mean 0.000
_refine_ls_structure_factor_coef Fsqd
_refine_ls_weighting_details 'calc w=1/[\s^2^(Fo^2^)+(0.0293P)^2^+5.8218P] where P=(Fo^2^+2Fc^2^)/3'
_refine_ls_weighting_scheme calc
_refine_ls_wR_factor_gt 0.0876
_refine_ls_wR_factor_ref 0.1013
_reflns_number_gt 2453
_reflns_number_total 3208
_reflns_threshold_expression >2sigma(I)
_cod_data_source_file c3dt53012d2.cif
_cod_data_source_block shelxl
_cod_depositor_comments
;Adding full bibliography for
 ./tmp-cod-update-bibliographies-12899/cifs/7029752.cif.
;
_cod_database_code 7029752

loop_
_symmetry_equiv_pos_as_xyz
'x, y, z'
'-x+1/2, -y, z+1/2'
'x+1/2, -y+1/2, -z+1/2'
'-x, y+1/2, -z'
'-x, -y, -z'
'x-1/2, y, -z-1/2'
'-x-1/2, y-1/2, z-1/2'
'x, -y-1/2, z'

loop_
_atom_site_label
_atom_site_type_symbol
_atom_site_fract_x
_atom_site_fract_y
_atom_site_fract_z
_atom_site_U_iso_or_equiv
_atom_site_adp_type
_atom_site_occupancy
_atom_site_symmetry_multiplicity
_atom_site_calc_flag
_atom_site_refinement_flags
Sb1 Sb 0.33783(3) 0.2500 0.04610(4) 0.04069(13) Uani 1 2 d S
Br1 Br -0.15517(5) -0.00592(3) -0.24299(10) 0.0923(3) Uani 1 1 d .
O1 O 0.2350(2) 0.19064(13) -0.0343(3) 0.0463(7) Uani 1 1 d .
O2 O 0.0882(3) 0.2500 -0.0937(5) 0.0473(10) Uani 1 2 d S
N1 N 0.3825(3) 0.34594(18) 0.1791(4) 0.0513(9) Uani 1 1 d .
C1 C 0.2691(4) 0.2500 0.2598(7) 0.0437(14) Uani 1 2 d S
C10 C -0.1054(4) 0.1099(2) -0.2010(5) 0.0511(11) Uani 1 1 d .
H10 H -0.1754 0.1163 -0.2269 0.061 Uiso 1 1 d R
C9 C -0.0393(3) 0.15459(19) -0.1678(5) 0.0474(11) Uani 1 1 d .
H9 H -0.0655 0.1913 -0.1722 0.057 Uiso 1 1 d R
C8 C 0.0660(3) 0.14616(19) -0.1271(4) 0.0390(9) Uani 1 1 d .
C13 C 0.1016(3) 0.0908(2) -0.1209(5) 0.0483(11) Uani 1 1 d .
H13 H 0.1711 0.0839 -0.0939 0.058 Uiso 1 1 d R
C11 C -0.0655(4) 0.0556(2) -0.1947(5) 0.0528(12) Uani 1 1 d .
C2 C 0.2503(3) 0.3013(2) 0.3315(5) 0.0509(11) Uani 1 1 d .
C5 C 0.2850(4) 0.3553(2) 0.2625(6) 0.0555(12) Uani 1 1 d .
H5A H 0.2304 0.3689 0.1975 0.067 Uiso 1 1 d R
H5B H 0.2967 0.3838 0.3366 0.067 Uiso 1 1 d R
C6 C 0.4731(4) 0.3362(3) 0.2752(6) 0.0676(15) Uani 1 1 d .
H6A H 0.4898 0.3702 0.3274 0.081 Uiso 1 1 d R
H6B H 0.5327 0.3251 0.2174 0.081 Uiso 1 1 d R
H6C H 0.4564 0.3066 0.3429 0.081 Uiso 1 1 d R
C3 C 0.2036(4) 0.3005(3) 0.4678(6) 0.0638(14) Uani 1 1 d .
H3 H 0.1911 0.3344 0.5165 0.077 Uiso 1 1 d R
C4 C 0.1774(6) 0.2500 0.5327(8) 0.073(2) Uani 1 2 d S
H4 H 0.1399 0.2500 0.6196 0.088 Uiso 1 2 d SR
C12 C 0.0371(4) 0.0455(2) -0.1542(6) 0.0584(13) Uani 1 1 d .
H12 H 0.0625 0.0087 -0.1472 0.070 Uiso 1 1 d R
C7 C 0.4049(5) 0.3937(2) 0.0816(6) 0.0711(16) Uani 1 1 d .
H7A H 0.4108 0.4281 0.1368 0.085 Uiso 1 1 d R
H7B H 0.3484 0.3973 0.0127 0.085 Uiso 1 1 d R
H7C H 0.4698 0.3869 0.0308 0.085 Uiso 1 1 d R
B1 B 0.1363(4) 0.1977(2) -0.0817(5) 0.0386(11) Uani 1 1 d .

loop_
_atom_site_aniso_label
_atom_site_aniso_U_11
_atom_site_aniso_U_22
_atom_site_aniso_U_33
_atom_site_aniso_U_23
_atom_site_aniso_U_13
_atom_site_aniso_U_12
Sb1 0.03024(19) 0.0560(3) 0.0359(2) 0.000 -0.00261(18) 0.000
Br1 0.0737(4) 0.0530(4) 0.1503(7) -0.0004(4) -0.0391(4) -0.0154(3)
O1 0.0404(15) 0.0482(18) 0.0502(17) -0.0022(14) -0.0141(14) 0.0033(13)
O2 0.034(2) 0.047(3) 0.061(3) 0.000 -0.0099(19) 0.000
N1 0.0388(19) 0.069(3) 0.046(2) -0.0010(19) -0.0095(17) -0.0065(18)
C1 0.028(3) 0.063(4) 0.040(3) 0.000 -0.010(2) 0.000
C10 0.041(2) 0.054(3) 0.058(3) -0.004(2) -0.013(2) 0.003(2)
C9 0.046(2) 0.041(2) 0.055(3) -0.004(2) -0.013(2) 0.0040(19)
C8 0.0333(19) 0.051(2) 0.033(2) 0.0017(18) -0.0010(16) -0.0009(18)
C13 0.034(2) 0.052(3) 0.058(3) 0.001(2) -0.005(2) 0.0051(19)
C11 0.050(3) 0.046(3) 0.062(3) 0.001(2) -0.008(2) -0.010(2)
C2 0.032(2) 0.076(3) 0.045(2) -0.008(2) -0.0049(19) 0.003(2)
C5 0.046(3) 0.064(3) 0.056(3) -0.016(2) -0.006(2) 0.004(2)
C6 0.042(3) 0.102(4) 0.059(3) -0.002(3) -0.016(2) -0.009(3)
C3 0.046(3) 0.095(4) 0.051(3) -0.017(3) 0.003(2) 0.006(3)
C4 0.057(5) 0.118(8) 0.044(4) 0.000 0.005(4) 0.000
C12 0.053(3) 0.038(2) 0.085(4) -0.004(2) -0.010(3) 0.005(2)
C7 0.073(4) 0.073(4) 0.067(3) 0.001(3) -0.014(3) -0.024(3)
B1 0.042(3) 0.045(3) 0.029(2) -0.0007(18) -0.0008(18) 0.003(2)

loop_
_atom_type_symbol
_atom_type_description
_atom_type_scat_dispersion_real
_atom_type_scat_dispersion_imag
_atom_type_scat_source
C C 0.0033 0.0016 'International Tables Vol C Tables 4.2.6.8 and 6.1.1.4'
H H 0.0000 0.0000 'International Tables Vol C Tables 4.2.6.8 and 6.1.1.4'
O O 0.0106 0.0060 'International Tables Vol C Tables 4.2.6.8 and 6.1.1.4'
N N 0.0061 0.0033 'International Tables Vol C Tables 4.2.6.8 and 6.1.1.4'
B B 0.0013 0.0007 'International Tables Vol C Tables 4.2.6.8 and 6.1.1.4'
Br Br -0.2901 2.4595 'International Tables Vol C Tables 4.2.6.8 and 6.1.1.4'
Sb Sb -0.5866 1.5461 'International Tables Vol C Tables 4.2.6.8 and 6.1.1.4'

loop_
_exptl_crystal_face_index_h
_exptl_crystal_face_index_k
_exptl_crystal_face_index_l
_exptl_crystal_face_perp_dist
-1 0 0 0.060
1 0 0 0.131
0 0 1 0.140
0 0 -1 0.138
0 -1 0 0.031
0 1 0 0.132

loop_
_geom_angle_atom_site_label_1
_geom_angle_atom_site_label_2
_geom_angle_atom_site_label_3
_geom_angle
_geom_angle_site_symmetry_1
_geom_angle_site_symmetry_3
O1 Sb1 O1 86.23(16) 8_565 .
O1 Sb1 C1 94.12(14) 8_565 .
O1 Sb1 C1 94.12(14) . .
B1 O1 Sb1 128.8(3) . .
B1 O2 B1 126.7(5) . 8_565
C6 N1 C7 109.7(4) . .
C6 N1 C5 111.5(4) . .
C7 N1 C5 111.4(4) . .
C2 C1 C2 120.0(6) . 8_565
C2 C1 Sb1 119.9(3) . .
C2 C1 Sb1 119.9(3) 8_565 .
C11 C10 C9 118.5(4) . .
C11 C10 H10 120.7 . .
C9 C10 H10 120.8 . .
C10 C9 C8 121.9(4) . .
C10 C9 H9 119.1 . .
C8 C9 H9 119.0 . .
C13 C8 C9 117.1(4) . .
C13 C8 B1 122.6(4) . .
C9 C8 B1 120.2(4) . .
C12 C13 C8 122.0(4) . .
C12 C13 H13 118.9 . .
C8 C13 H13 119.0 . .
C12 C11 C10 121.4(4) . .
C12 C11 Br1 119.8(4) . .
C10 C11 Br1 118.8(4) . .
C3 C2 C1 119.1(5) . .
C3 C2 C5 121.6(5) . .
C1 C2 C5 119.3(4) . .
N1 C5 C2 110.0(4) . .
N1 C5 H5A 109.1 . .
C2 C5 H5A 109.6 . .
N1 C5 H5B 110.0 . .
C2 C5 H5B 109.9 . .
H5A C5 H5B 108.2 . .
N1 C6 H6A 110.0 . .
N1 C6 H6B 109.0 . .
H6A C6 H6B 109.5 . .
N1 C6 H6C 109.4 . .
H6A C6 H6C 109.5 . .
H6B C6 H6C 109.5 . .
C4 C3 C2 120.5(6) . .
C4 C3 H3 119.8 . .
C2 C3 H3 119.7 . .
C3 C4 C3 120.5(7) . 8_565
C3 C4 H4 119.7 . .
C3 C4 H4 119.7 8_565 .
C11 C12 C13 119.0(4) . .
C11 C12 H12 120.6 . .
C13 C12 H12 120.4 . .
N1 C7 H7A 110.0 . .
N1 C7 H7B 109.0 . .
H7A C7 H7B 109.5 . .
N1 C7 H7C 109.4 . .
H7A C7 H7C 109.5 . .
H7B C7 H7C 109.5 . .
O1 B1 O2 123.5(4) . .
O1 B1 C8 121.5(4) . .
O2 B1 C8 115.0(4) . .

loop_
_geom_bond_atom_site_label_1
_geom_bond_atom_site_label_2
_geom_bond_distance
_geom_bond_site_symmetry_2
Sb1 O1 2.052(3) 8_565
Sb1 O1 2.052(3) .
Sb1 C1 2.150(6) .
Br1 C11 1.899(5) .
O1 B1 1.336(5) .
O2 B1 1.382(5) .
O2 B1 1.382(5) 8_565
N1 C6 1.467(6) .
N1 C7 1.469(7) .
N1 C5 1.471(6) .
C1 C2 1.401(6) .
C1 C2 1.401(6) 8_565
C10 C11 1.380(7) .
C10 C9 1.382(6) .
C10 H10 0.9299 .
C9 C8 1.400(6) .
C9 H9 0.9299 .
C8 C13 1.384(6) .
C8 B1 1.566(6) .
C13 C12 1.382(6) .
C13 H13 0.9300 .
C11 C12 1.374(7) .
C2 C3 1.387(7) .
C2 C5 1.490(7) .
C5 H5A 0.9700 .
C5 H5B 0.9700 .
C6 H6A 0.9599 .
C6 H6B 0.9600 .
C6 H6C 0.9600 .
C3 C4 1.375(7) .
C3 H3 0.9300 .
C4 C3 1.375(7) 8_565
C4 H4 0.9301 .
C12 H12 0.9301 .
C7 H7A 0.9601 .
C7 H7B 0.9599 .
C7 H7C 0.9599 .
